data_4311860
loop_
_publ_author_name
'Kan Kanamori'
'Kazuya Nishida'
'Nanako Miyata'
'Toshiyuki Shimoyama'
'Kaori Hata'
'Chie Mihara'
'Ken-ichi Okamoto'
'Yuriko Abe'
'Shingo Hayakawa'
'Seiichi Matsugo'

_publ_contact_author_email ' kanamori@sci.toyama-u.ac.jp '
_publ_contact_author_fax ' +81-76-445-6609 '
_publ_contact_author_name ' Kan Kanamori'
_publ_contact_author_phone ' +81-76-445-6609 '
_publ_section_title
;
 Mononuclear and Dinuclear Monoperoxovanadium(V) Complexes with a Hetero
 Ligand. 1.1 Self-Decomposition Reaction, Detection of Reactive Oxygen
 Species, and Oxidizing Ability
;
_journal_name_full 'Inorganic Chemistry'
_journal_page_first 7127
_journal_page_last 7140
_journal_paper_doi 10.1021/ic030292f
_journal_volume 43
_journal_year 2004
_chemical_formula_sum 'C11 H19 Cs3 N2 O18 V2'
_chemical_formula_weight 967.87
_space_group_IT_number 14
_symmetry_cell_setting monoclinic
_symmetry_Int_Tables_number 14
_symmetry_space_group_name_Hall '-P 2yn'
_symmetry_space_group_name_H-M 'P 1 21/n 1'
_audit_creation_date 'Thu Oct 23 01:58:07 2003'
_audit_creation_method 'by teXsan'
_cell_angle_alpha 90
_cell_angle_beta 113.03(1)
_cell_angle_gamma 90
_cell_formula_units_Z 4
_cell_length_a 9.885(1)
_cell_length_b 26.997(3)
_cell_length_c 9.929(1)
_cell_measurement_temperature 273.2
_cell_volume 2438.5(5)
_computing_data_reduction 'teXsan Ver. 1.10'
_computing_publication_material 'teXsan Ver. 1.10'
_computing_structure_refinement 'teXsan Ver. 1.10'
_computing_structure_solution SIR92
_diffrn_measured_fraction_theta_full 1.0490
_diffrn_measured_fraction_theta_max 1.0490
_diffrn_radiation_type 'Mo K\a'
_diffrn_radiation_wavelength 0.7107
_diffrn_reflns_av_R_equivalents 0.039
_diffrn_reflns_limit_h_max 0
_diffrn_reflns_limit_h_min -13
_diffrn_reflns_limit_k_max 37
_diffrn_reflns_limit_k_min 0
_diffrn_reflns_limit_l_max 13
_diffrn_reflns_limit_l_min -12
_diffrn_reflns_number 7588
_diffrn_reflns_theta_full 29.97
_diffrn_reflns_theta_max 29.97
_exptl_absorpt_coefficient_mu 5.266
_exptl_absorpt_correction_T_max 1.000
_exptl_absorpt_correction_T_min 0.369
_exptl_absorpt_correction_type psi-scan
_exptl_absorpt_process_details '(North, Phillips & Mathews, 1968)'
_exptl_crystal_colour unknown
_exptl_crystal_density_diffrn 2.636
_exptl_crystal_density_method 'not measured'
_exptl_crystal_description unknown
_exptl_crystal_size_max 0.000
_exptl_crystal_size_mid 0.000
_exptl_crystal_size_min 0.000
_refine_diff_density_max 1.02
_refine_diff_density_min -1.93
_refine_ls_extinction_method none
_refine_ls_goodness_of_fit_ref 1.996
_refine_ls_hydrogen_treatment noref
_refine_ls_number_parameters 325
_refine_ls_number_reflns 6000
_refine_ls_R_factor_gt 0.0559
_refine_ls_shift/su_max 0.0041
_refine_ls_structure_factor_coef Fsqd
_refine_ls_weighting_details 'w = 1/[\s^2^(Fo^2^) + (0.06000(Max(Fo^2^,0) + 2Fc^2^)/3)^2^]'
_refine_ls_weighting_scheme calc
_refine_ls_wR_factor_ref 0.1574
_reflns_number_gt 6000
_reflns_number_total 7429
_reflns_threshold_expression F^2^>2.0\s(F^2^)
_cod_data_source_file ic030292f.cif
_cod_data_source_block KEN5060
_cod_original_formula_sum 'C11 H19 Cs3 N2 O18 V2 '
_cod_database_code 4311860

loop_
_symmetry_equiv_pos_as_xyz
x,y,z
1/2-x,1/2+y,1/2-z
-x,-y,-z
1/2+x,1/2-y,1/2+z

loop_
_atom_site_label
_atom_site_type_symbol
_atom_site_fract_x
_atom_site_fract_y
_atom_site_fract_z
_atom_site_U_iso_or_equiv
_atom_site_adp_type
_atom_site_occupancy
_atom_site_calc_flag
_atom_site_refinement_flags
_atom_site_disorder_assembly
_atom_site_disorder_group
Cs(1) Cs 0.27410(6) 0.24286(2) 0.44796(5) 0.0415(1) Uani 1.00 d . . .
Cs(2) Cs 0.06406(5) 0.05185(2) 0.21599(5) 0.0434(1) Uani 1.00 d . . .
Cs(3) Cs 0.56423(6) 0.24728(2) 0.22914(5) 0.0469(1) Uani 1.00 d . . .
V(1) V 0.2239(1) 0.10586(4) 0.6111(1) 0.0274(2) Uani 1.00 d . . .
V(2) V 0.4579(1) 0.11206(4) 0.3850(1) 0.0262(2) Uani 1.00 d . . .
O(1) O 0.1130(6) 0.1048(2) 0.7453(6) 0.047(1) Uani 1.00 d . . .
O(1w) O 0.5807(10) 0.3102(3) 0.508(1) 0.091(3) Uani 1.00 d . . .
O(2) O 0.0661(7) 0.0547(2) 0.9000(7) 0.057(2) Uani 1.00 d . . .
O(2w) O 0.3727(9) 0.2985(3) 0.7623(8) 0.083(2) Uani 1.00 d . . .
O(3) O 0.3155(5) 0.1756(2) 0.7174(4) 0.035(1) Uani 1.00 d . . .
O(3w) O 0.8293(10) 0.1341(3) 0.9973(8) 0.089(3) Uani 1.00 d . . .
O(4) O 0.4676(7) 0.2144(2) 0.9154(6) 0.055(2) Uani 1.00 d . . .
O(5) O 0.5468(5) 0.1829(2) 0.4850(5) 0.033(1) Uani 1.00 d . . .
O(6) O 0.7374(6) 0.2250(2) 0.6373(6) 0.051(1) Uani 1.00 d . . .
O(7) O 0.5945(5) 0.1204(2) 0.2782(5) 0.040(1) Uani 1.00 d . . .
O(8) O 0.7650(7) 0.0806(2) 0.2291(6) 0.057(2) Uani 1.00 d . . .
O(9) O 0.4184(4) 0.1040(2) 0.5754(4) 0.030(1) Uani 1.00 d . . .
O(10) O 0.1854(6) 0.0492(2) 0.5614(6) 0.043(1) Uani 1.00 d . . .
O(11) O 0.4242(5) 0.0547(2) 0.3386(5) 0.040(1) Uani 1.00 d . . .
O(12) O 0.059(1) 0.1421(5) 0.506(1) 0.117(4) Uani 1.00 d . . .
O(13) O 0.139(1) 0.1400(3) 0.4488(9) 0.087(3) Uani 1.00 d . . .
O(14) O 0.2812(8) 0.1414(2) 0.3053(8) 0.073(2) Uani 1.00 d . . .
O(15) O 0.3421(9) 0.1463(3) 0.2196(9) 0.083(3) Uani 1.00 d . . .
N(1) N 0.3862(6) 0.0839(2) 0.8339(5) 0.030(1) Uani 1.00 d . . .
N(2) N 0.6819(6) 0.0950(2) 0.5447(5) 0.029(1) Uani 1.00 d . . .
C(1) C 0.1478(8) 0.0709(3) 0.8450(8) 0.041(2) Uani 1.00 d . . .
C(2) C 0.3014(8) 0.0505(2) 0.8878(7) 0.037(2) Uani 1.00 d . . .
C(3) C 0.4080(7) 0.1763(2) 0.8500(6) 0.034(2) Uani 1.00 d . . .
C(4) C 0.4377(7) 0.1272(2) 0.9300(7) 0.036(2) Uani 1.00 d . . .
C(5) C 0.6783(7) 0.1860(2) 0.5767(6) 0.030(1) Uani 1.00 d . . .
C(6) C 0.7709(6) 0.1403(2) 0.6098(7) 0.032(1) Uani 1.00 d . . .
C(7) C 0.7033(7) 0.0906(3) 0.3107(7) 0.037(2) Uani 1.00 d . . .
C(8) C 0.7509(7) 0.0664(2) 0.4605(7) 0.035(2) Uani 1.00 d . . .
C(9) C 0.5047(7) 0.0594(2) 0.8049(7) 0.032(1) Uani 1.00 d . . .
C(10) C 0.5450(6) 0.0924(2) 0.7019(6) 0.030(1) Uani 1.00 d . . .
C(11) C 0.6573(6) 0.0651(2) 0.6582(6) 0.032(1) Uani 1.00 d . . .
H(1) H 0.2965 0.0186 0.8457 0.0447 Uiso 1.00 calc . . .
H(2) H 0.3477 0.0480 0.9913 0.0447 Uiso 1.00 calc . . .
H(3) H 0.3898 0.1274 0.9964 0.0430 Uiso 1.00 calc . . .
H(4) H 0.5407 0.1241 0.9830 0.0430 Uiso 1.00 calc . . .
H(5) H 0.8166 0.1363 0.7129 0.0381 Uiso 1.00 calc . . .
H(6) H 0.8442 0.1440 0.5709 0.0381 Uiso 1.00 calc . . .
H(7) H 0.8549 0.0675 0.5090 0.0415 Uiso 1.00 calc . . .
H(8) H 0.7187 0.0330 0.4505 0.0415 Uiso 1.00 calc . . .
H(9) H 0.5878 0.0550 0.8939 0.0380 Uiso 1.00 calc . . .
H(10) H 0.4720 0.0281 0.7605 0.0380 Uiso 1.00 calc . . .
H(11) H 0.5876 0.1222 0.7511 0.0355 Uiso 1.00 calc . . .
H(12) H 0.6206 0.0334 0.6203 0.0381 Uiso 1.00 calc . . .
H(13) H 0.7471 0.0615 0.7411 0.0381 Uiso 1.00 calc . . .

loop_
_atom_site_aniso_label
_atom_site_aniso_U_11
_atom_site_aniso_U_22
_atom_site_aniso_U_33
_atom_site_aniso_U_12
_atom_site_aniso_U_13
_atom_site_aniso_U_23
Cs(1) 0.0462(3) 0.0347(2) 0.0492(3) 0.0092(2) 0.0247(2) 0.0075(2)
Cs(2) 0.0411(2) 0.0445(3) 0.0433(2) -0.0049(2) 0.0150(2) -0.0089(2)
Cs(3) 0.0401(3) 0.0622(3) 0.0409(2) -0.0010(2) 0.0185(2) 0.0004(2)
V(1) 0.0242(5) 0.0260(5) 0.0299(4) 0.0006(4) 0.0082(4) 0.0024(3)
V(2) 0.0243(4) 0.0243(5) 0.0270(4) 0.0020(3) 0.0070(3) -0.0016(3)
O(1) 0.036(3) 0.055(3) 0.056(3) 0.006(2) 0.026(2) 0.006(2)
O(1w) 0.085(6) 0.078(5) 0.116(6) -0.001(4) 0.044(5) -0.022(4)
O(2) 0.051(3) 0.068(4) 0.067(4) -0.005(3) 0.038(3) 0.003(3)
O(2w) 0.084(5) 0.061(4) 0.083(5) -0.014(4) 0.010(4) -0.002(4)
O(3) 0.041(2) 0.029(2) 0.031(2) 0.001(2) 0.009(2) -0.001(2)
O(3w) 0.095(6) 0.092(6) 0.071(5) 0.010(5) 0.024(4) 0.002(4)
O(4) 0.069(4) 0.039(3) 0.045(3) -0.015(3) 0.009(3) -0.011(2)
O(5) 0.029(2) 0.025(2) 0.041(2) 0.000(2) 0.010(2) -0.002(2)
O(6) 0.052(3) 0.030(3) 0.063(3) -0.007(2) 0.014(3) -0.013(2)
O(7) 0.040(3) 0.050(3) 0.032(2) 0.009(2) 0.016(2) 0.002(2)
O(8) 0.059(3) 0.074(4) 0.050(3) 0.012(3) 0.035(3) -0.004(3)
O(9) 0.023(2) 0.038(2) 0.027(2) 0.004(2) 0.009(2) 0.005(2)
O(10) 0.041(3) 0.031(2) 0.053(3) -0.008(2) 0.013(2) -0.003(2)
O(11) 0.041(3) 0.029(2) 0.046(3) 0.000(2) 0.013(2) -0.007(2)
O(12) 0.101(9) 0.123(9) 0.087(7) 0.003(7) -0.004(6) 0.020(6)
O(13) 0.096(7) 0.050(4) 0.072(5) 0.011(4) -0.016(4) 0.001(3)
O(14) 0.067(4) 0.054(4) 0.060(4) 0.007(3) -0.015(3) -0.001(3)
O(15) 0.065(5) 0.088(6) 0.079(5) 0.017(4) 0.010(4) 0.001(4)
N(1) 0.032(2) 0.029(3) 0.028(2) 0.004(2) 0.011(2) 0.004(2)
N(2) 0.029(2) 0.024(2) 0.035(2) 0.002(2) 0.013(2) -0.002(2)
C(1) 0.048(4) 0.039(4) 0.045(3) -0.010(3) 0.027(3) -0.006(3)
C(2) 0.044(4) 0.031(3) 0.043(3) -0.002(3) 0.023(3) 0.011(2)
C(3) 0.035(3) 0.034(3) 0.035(3) -0.004(2) 0.016(2) -0.004(2)
C(4) 0.038(3) 0.037(3) 0.030(3) 0.001(3) 0.011(2) 0.000(2)
C(5) 0.035(3) 0.023(3) 0.031(3) -0.006(2) 0.013(2) -0.003(2)
C(6) 0.026(3) 0.029(3) 0.036(3) 0.001(2) 0.008(2) -0.004(2)
C(7) 0.034(3) 0.040(4) 0.043(3) 0.001(3) 0.020(3) -0.006(3)
C(8) 0.033(3) 0.032(3) 0.042(3) 0.010(2) 0.019(3) -0.004(2)
C(9) 0.030(3) 0.028(3) 0.037(3) 0.005(2) 0.013(2) 0.007(2)
C(10) 0.029(3) 0.029(3) 0.027(2) 0.006(2) 0.008(2) 0.006(2)
C(11) 0.025(3) 0.036(3) 0.031(3) 0.005(2) 0.008(2) 0.002(2)

loop_
_atom_type_symbol
_atom_type_description
_atom_type_scat_dispersion_real
_atom_type_scat_dispersion_imag
_atom_type_scat_source
C C 0.003 0.002
;International Tables for Crystallography
(1992, Vol. C, Tables 4.2.6.8 and 6.1.1.1)
;
H H 0.000 0.000
;International Tables for Crystallography
(1992, Vol. C, Table 6.1.1.2)
;
N N 0.006 0.003
;International Tables for Crystallography
(1992, Vol. C, Tables 4.2.6.8 and 6.1.1.1)
;
O O 0.011 0.006
;International Tables for Crystallography
(1992, Vol. C, Tables 4.2.6.8 and 6.1.1.1)
;
Cs Cs -0.368 2.119
;International Tables for Crystallography
(1992, Vol. C, Tables 4.2.6.8 and 6.1.1.1)
;
V V 0.300 0.529
;International Tables for Crystallography
(1992, Vol. C, Tables 4.2.6.8 and 6.1.1.1)
;

loop_
_geom_angle_atom_site_label_1
_geom_angle_atom_site_label_2
_geom_angle_atom_site_label_3
_geom_angle
_geom_angle_site_symmetry_1
_geom_angle_site_symmetry_2
_geom_angle_site_symmetry_3
_geom_angle_publ_flag
O(1) V(1) O(3) 85.6(2) . 1_555 1_555 yes
O(1) V(1) O(9) 151.7(2) . 1_555 1_555 yes
O(1) V(1) O(10) 93.7(3) . 1_555 1_555 yes
O(1) V(1) O(12) 78.1(5) . 1_555 1_555 yes
O(1) V(1) O(13) 115.0(4) . 1_555 1_555 yes
O(1) V(1) N(1) 73.2(2) . 1_555 1_555 yes
O(3) V(1) O(9) 82.3(2) . 1_555 1_555 yes
O(3) V(1) O(10) 167.6(2) . 1_555 1_555 yes
O(3) V(1) O(12) 85.5(4) . 1_555 1_555 yes
O(3) V(1) O(13) 87.1(3) . 1_555 1_555 yes
O(3) V(1) N(1) 75.4(2) . 1_555 1_555 yes
O(9) V(1) O(10) 92.8(2) . 1_555 1_555 yes
O(9) V(1) O(12) 126.0(4) . 1_555 1_555 yes
O(9) V(1) O(13) 89.9(4) . 1_555 1_555 yes
O(9) V(1) N(1) 79.1(2) . 1_555 1_555 yes
O(10) V(1) O(12) 106.4(4) . 1_555 1_555 yes
O(10) V(1) O(13) 104.3(3) . 1_555 1_555 yes
O(10) V(1) N(1) 92.5(2) . 1_555 1_555 yes
O(12) V(1) O(13) 36.9(4) . 1_555 1_555 yes
O(12) V(1) N(1) 146.4(4) . 1_555 1_555 yes
O(13) V(1) N(1) 160.4(3) . 1_555 1_555 yes
O(5) V(2) O(7) 84.8(2) . 1_555 1_555 yes
O(5) V(2) O(9) 82.1(2) . 1_555 1_555 yes
O(5) V(2) O(11) 167.4(2) . 1_555 1_555 yes
O(5) V(2) O(14) 87.9(2) . 1_555 1_555 yes
O(5) V(2) O(15) 88.0(3) . 1_555 1_555 yes
O(5) V(2) N(2) 75.2(2) . 1_555 1_555 yes
O(7) V(2) O(9) 152.1(2) . 1_555 1_555 yes
O(7) V(2) O(11) 93.6(2) . 1_555 1_555 yes
O(7) V(2) O(14) 116.9(3) . 1_555 1_555 yes
O(7) V(2) O(15) 77.7(3) . 1_555 1_555 yes
O(7) V(2) N(2) 73.4(2) . 1_555 1_555 yes
O(9) V(2) O(11) 93.9(2) . 1_555 1_555 yes
O(9) V(2) O(14) 87.1(3) . 1_555 1_555 yes
O(9) V(2) O(15) 126.0(3) . 1_555 1_555 yes
O(9) V(2) N(2) 79.5(2) . 1_555 1_555 yes
O(11) V(2) O(14) 103.9(3) . 1_555 1_555 yes
O(11) V(2) O(15) 103.9(3) . 1_555 1_555 yes
O(11) V(2) N(2) 92.4(2) . 1_555 1_555 yes
O(14) V(2) O(15) 39.4(3) . 1_555 1_555 yes
O(14) V(2) N(2) 159.6(3) . 1_555 1_555 yes
O(15) V(2) N(2) 147.6(3) . 1_555 1_555 yes
V(1) O(1) C(1) 117.5(5) . 1_555 1_555 yes
V(1) O(3) C(3) 120.5(4) . 1_555 1_555 yes
V(2) O(5) C(5) 120.3(4) . 1_555 1_555 yes
V(2) O(7) C(7) 117.7(4) . 1_555 1_555 yes
V(1) O(9) V(2) 131.5(2) . 1_555 1_555 yes
V(1) O(9) C(10) 114.1(3) . 1_555 1_555 yes
V(2) O(9) C(10) 114.3(3) . 1_555 1_555 yes
V(1) O(12) O(13) 68.0(8) . 1_555 1_555 yes
V(1) O(13) O(12) 75.1(8) . 1_555 1_555 yes
V(2) O(14) O(15) 72.4(6) . 1_555 1_555 yes
V(2) O(15) O(14) 68.3(5) . 1_555 1_555 yes
V(1) N(1) C(2) 103.4(4) . 1_555 1_555 yes
V(1) N(1) C(4) 111.3(4) . 1_555 1_555 yes
V(1) N(1) C(9) 104.0(3) . 1_555 1_555 yes
C(2) N(1) C(4) 110.8(5) . 1_555 1_555 yes
C(2) N(1) C(9) 114.0(5) . 1_555 1_555 yes
C(4) N(1) C(9) 112.7(5) . 1_555 1_555 yes
V(2) N(2) C(6) 113.1(3) . 1_555 1_555 yes
V(2) N(2) C(8) 104.8(4) . 1_555 1_555 yes
V(2) N(2) C(11) 104.1(3) . 1_555 1_555 yes
C(6) N(2) C(8) 110.2(5) . 1_555 1_555 yes
C(6) N(2) C(11) 111.1(5) . 1_555 1_555 yes
C(8) N(2) C(11) 113.3(5) . 1_555 1_555 yes
O(1) C(1) O(2) 124.9(8) . 1_555 1_555 yes
O(1) C(1) C(2) 114.3(6) . 1_555 1_555 yes
O(2) C(1) C(2) 120.7(7) . 1_555 1_555 yes
N(1) C(2) C(1) 109.0(5) . 1_555 1_555 yes
O(3) C(3) O(4) 123.7(6) . 1_555 1_555 yes
O(3) C(3) C(4) 116.3(5) . 1_555 1_555 yes
O(4) C(3) C(4) 119.9(6) . 1_555 1_555 yes
N(1) C(4) C(3) 114.1(5) . 1_555 1_555 yes
O(5) C(5) O(6) 124.3(6) . 1_555 1_555 yes
O(5) C(5) C(6) 118.2(5) . 1_555 1_555 yes
O(6) C(5) C(6) 117.5(6) . 1_555 1_555 yes
N(2) C(6) C(5) 112.0(5) . 1_555 1_555 yes
O(7) C(7) O(8) 124.2(7) . 1_555 1_555 yes
O(7) C(7) C(8) 115.2(5) . 1_555 1_555 yes
O(8) C(7) C(8) 120.7(6) . 1_555 1_555 yes
N(2) C(8) C(7) 107.1(5) . 1_555 1_555 yes
N(1) C(9) C(10) 107.9(5) . 1_555 1_555 yes
O(9) C(10) C(9) 110.6(5) . 1_555 1_555 yes
O(9) C(10) C(11) 110.0(4) . 1_555 1_555 yes
C(9) C(10) C(11) 108.6(5) . 1_555 1_555 yes
N(2) C(11) C(10) 107.9(5) . 1_555 1_555 yes

loop_
_geom_bond_atom_site_label_1
_geom_bond_atom_site_label_2
_geom_bond_distance
_geom_bond_site_symmetry_1
_geom_bond_site_symmetry_2
_geom_bond_publ_flag
V(1) O(1) 2.031(5) . . yes
V(1) O(3) 2.175(4) . . yes
V(1) O(9) 2.087(4) . . yes
V(1) O(10) 1.608(5) . . yes
V(1) O(12) 1.83(1) . . yes
V(1) O(13) 1.759(8) . . yes
V(1) N(1) 2.246(5) . . yes
V(2) O(5) 2.176(4) . . yes
V(2) O(7) 2.029(5) . . yes
V(2) O(9) 2.087(4) . . yes
V(2) O(11) 1.613(5) . . yes
V(2) O(14) 1.795(7) . . yes
V(2) O(15) 1.842(8) . . yes
V(2) N(2) 2.209(5) . . yes
O(1) C(1) 1.291(9) . . yes
O(2) C(1) 1.220(9) . . yes
O(3) C(3) 1.276(7) . . yes
O(4) C(3) 1.237(8) . . yes
O(5) C(5) 1.265(7) . . yes
O(6) C(5) 1.238(7) . . yes
O(7) C(7) 1.278(8) . . yes
O(8) C(7) 1.221(8) . . yes
O(9) C(10) 1.418(6) . . yes
O(12) O(13) 1.14(1) . . yes
O(14) O(15) 1.23(1) . . yes
N(1) C(2) 1.468(8) . . yes
N(1) C(4) 1.468(8) . . yes
N(1) C(9) 1.468(8) . . yes
N(2) C(6) 1.499(7) . . yes
N(2) C(8) 1.485(8) . . yes
N(2) C(11) 1.480(8) . . yes
C(1) C(2) 1.51(1) . . yes
C(3) C(4) 1.512(9) . . yes
C(5) C(6) 1.495(8) . . yes
C(7) C(8) 1.520(9) . . yes
C(9) C(10) 1.523(8) . . yes
C(10) C(11) 1.530(8) . . yes

loop_
_geom_contact_atom_site_label_1
_geom_contact_atom_site_label_2
_geom_contact_distance
_geom_contact_site_symmetry_1
_geom_contact_site_symmetry_2
_geom_contact_publ_flag
Cs(1) O(5) 3.040(4) . . ?
Cs(1) O(13) 3.082(9) . . ?
Cs(1) O(6) 3.087(6) . 4_454 ?
Cs(1) O(14) 3.098(7) . . ?
Cs(1) O(3) 3.125(4) . . ?
Cs(1) O(4) 3.138(6) . 4_454 ?
Cs(1) O(2w) 3.251(8) . . ?
Cs(1) O(3w) 3.370(9) . 4_454 ?
Cs(1) O(1w) 3.381(9) . . ?
Cs(2) O(8) 3.108(6) . 1_455 ?
Cs(2) O(14) 3.122(7) . . ?
Cs(2) O(2) 3.146(6) . 1_554 ?
Cs(2) O(10) 3.160(5) . . ?
Cs(2) O(2) 3.178(6) . 3_556 ?
Cs(2) O(13) 3.197(8) . . ?
Cs(2) O(11) 3.282(5) . . ?
Cs(2) O(3w) 3.330(8) . 1_454 ?
Cs(3) O(4) 3.013(5) . 1_554 ?
Cs(3) O(6) 3.086(6) . 4_454 ?
Cs(3) O(5) 3.138(4) . . ?
Cs(3) O(2w) 3.186(8) . 4_554 ?
Cs(3) O(1w) 3.200(8) . . ?
Cs(3) O(3) 3.278(5) . 4_554 ?
Cs(3) O(7) 3.457(5) . . ?
Cs(3) O(15) 3.479(9) . . ?
Cs(3) C(5) 3.587(6) . . ?
O(1) C(6) 3.257(8) . 1_455 ?
O(1) O(1w) 3.58(1) . 4_455 ?
O(1w) O(6) 2.79(1) . . ?
O(1w) O(15) 2.87(1) . 4_555 ?
O(1w) O(3w) 2.87(1) . 4_454 ?
O(1w) O(14) 3.12(1) . 4_555 ?
O(1w) O(5) 3.451(9) . . ?
O(1w) C(5) 3.48(1) . . ?
O(2) O(3w) 3.57(1) . 1_455 ?
O(2w) O(4) 2.688(9) . . ?
O(2w) O(12) 2.89(1) . 4_555 ?
O(2w) O(13) 3.05(1) . 4_555 ?
O(2w) O(3w) 3.09(1) . 4_454 ?
O(2w) O(3) 3.366(8) . . ?
O(2w) C(3) 3.395(10) . . ?
O(2w) O(8) 3.41(1) . 4_455 ?
O(2w) C(7) 3.55(1) . 4_455 ?
O(2w) O(7) 3.57(1) . 4_455 ?
O(3w) O(8) 2.99(1) . 1_556 ?
O(3w) C(10) 3.364(10) . . ?
O(7) C(4) 3.193(8) . 1_554 ?
O(8) O(12) 3.54(1) . 1_655 ?
O(10) C(8) 3.207(8) . 3_656 ?
O(11) C(11) 3.337(8) . 3_656 ?
O(11) C(9) 3.578(8) . 3_656 ?
O(12) C(6) 3.39(2) . 1_455 ?
O(12) C(8) 3.55(1) . 1_455 ?
O(12) C(7) 3.57(1) . 1_455 ?
O(15) C(4) 3.40(1) . 1_554 ?

loop_
_geom_torsion_atom_site_label_1
_geom_torsion_atom_site_label_2
_geom_torsion_atom_site_label_3
_geom_torsion_atom_site_label_4
_geom_torsion
_geom_torsion_site_symmetry_1
_geom_torsion_site_symmetry_2
_geom_torsion_site_symmetry_3
_geom_torsion_site_symmetry_4
_geom_torsion_publ_flag
V(1) O(1) C(1) O(2) -154.6(6) 1_555 1_555 1_555 1_555 yes
V(1) O(1) C(1) C(2) 23.5(8) 1_555 1_555 1_555 1_555 yes
V(1) O(3) C(3) O(4) 177.6(6) 1_555 1_555 1_555 1_555 yes
V(1) O(3) C(3) C(4) -5.4(7) 1_555 1_555 1_555 1_555 yes
V(1) O(9) V(2) O(5) 107.8(3) 1_555 1_555 1_555 1_555 yes
V(1) O(9) V(2) O(7) 170.5(3) 1_555 1_555 1_555 1_555 yes
V(1) O(9) V(2) O(11) -84.2(3) 1_555 1_555 1_555 1_555 yes
V(1) O(9) V(2) O(14) 19.6(3) 1_555 1_555 1_555 1_555 yes
V(1) O(9) V(2) O(15) 26.1(5) 1_555 1_555 1_555 1_555 yes
V(1) O(9) V(2) N(2) -175.9(3) 1_555 1_555 1_555 1_555 yes
V(1) O(9) C(10) C(9) 29.5(6) 1_555 1_555 1_555 1_555 yes
V(1) O(9) C(10) C(11) 149.4(4) 1_555 1_555 1_555 1_555 yes
V(1) N(1) C(2) C(1) -40.4(6) 1_555 1_555 1_555 1_555 yes
V(1) N(1) C(4) C(3) -16.9(6) 1_555 1_555 1_555 1_555 yes
V(1) N(1) C(9) C(10) 48.1(5) 1_555 1_555 1_555 1_555 yes
V(2) O(5) C(5) O(6) 179.2(5) 1_555 1_555 1_555 1_555 yes
V(2) O(5) C(5) C(6) 2.0(7) 1_555 1_555 1_555 1_555 yes
V(2) O(7) C(7) O(8) 156.0(6) 1_555 1_555 1_555 1_555 yes
V(2) O(7) C(7) C(8) -22.4(7) 1_555 1_555 1_555 1_555 yes
V(2) O(9) V(1) O(1) -175.0(3) 1_555 1_555 1_555 1_555 yes
V(2) O(9) V(1) O(3) -109.6(3) 1_555 1_555 1_555 1_555 yes
V(2) O(9) V(1) O(10) 81.9(3) 1_555 1_555 1_555 1_555 yes
V(2) O(9) V(1) O(12) -30.8(6) 1_555 1_555 1_555 1_555 yes
V(2) O(9) V(1) O(13) -22.5(4) 1_555 1_555 1_555 1_555 yes
V(2) O(9) V(1) N(1) 173.9(3) 1_555 1_555 1_555 1_555 yes
V(2) O(9) C(10) C(9) -147.1(4) 1_555 1_555 1_555 1_555 yes
V(2) O(9) C(10) C(11) -27.1(6) 1_555 1_555 1_555 1_555 yes
V(2) N(2) C(6) C(5) 12.4(6) 1_555 1_555 1_555 1_555 yes
V(2) N(2) C(8) C(7) 40.1(5) 1_555 1_555 1_555 1_555 yes
V(2) N(2) C(11) C(10) -48.9(5) 1_555 1_555 1_555 1_555 yes
O(1) V(1) O(3) C(3) 70.6(5) 1_555 1_555 1_555 1_555 yes
O(1) V(1) O(9) C(10) 9.2(7) 1_555 1_555 1_555 1_555 yes
O(1) V(1) O(12) O(13) 177.5(9) 1_555 1_555 1_555 1_555 yes
O(1) V(1) O(13) O(12) -2.6(9) 1_555 1_555 1_555 1_555 yes
O(1) V(1) N(1) C(2) 40.1(4) 1_555 1_555 1_555 1_555 yes
O(1) V(1) N(1) C(4) -78.9(4) 1_555 1_555 1_555 1_555 yes
O(1) V(1) N(1) C(9) 159.5(4) 1_555 1_555 1_555 1_555 yes
O(1) C(1) C(2) N(1) 15.5(8) 1_555 1_555 1_555 1_555 yes
O(2) C(1) C(2) N(1) -166.4(6) 1_555 1_555 1_555 1_555 yes
O(3) V(1) O(1) C(1) -112.7(5) 1_555 1_555 1_555 1_555 yes
O(3) V(1) O(9) C(10) 74.6(4) 1_555 1_555 1_555 1_555 yes
O(3) V(1) O(12) O(13) 91.2(8) 1_555 1_555 1_555 1_555 yes
O(3) V(1) O(13) O(12) -86.4(8) 1_555 1_555 1_555 1_555 yes
O(3) V(1) N(1) C(2) 129.8(4) 1_555 1_555 1_555 1_555 yes
O(3) V(1) N(1) C(4) 10.8(4) 1_555 1_555 1_555 1_555 yes
O(3) V(1) N(1) C(9) -110.8(4) 1_555 1_555 1_555 1_555 yes
O(3) C(3) C(4) N(1) 15.3(8) 1_555 1_555 1_555 1_555 yes
O(4) C(3) C(4) N(1) -167.7(6) 1_555 1_555 1_555 1_555 yes
O(5) V(2) O(7) C(7) 112.0(5) 1_555 1_555 1_555 1_555 yes
O(5) V(2) O(9) C(10) -76.4(4) 1_555 1_555 1_555 1_555 yes
O(5) V(2) O(14) O(15) 89.4(5) 1_555 1_555 1_555 1_555 yes
O(5) V(2) O(15) O(14) -89.1(5) 1_555 1_555 1_555 1_555 yes
O(5) V(2) N(2) C(6) -8.8(4) 1_555 1_555 1_555 1_555 yes
O(5) V(2) N(2) C(8) -128.9(4) 1_555 1_555 1_555 1_555 yes
O(5) V(2) N(2) C(11) 111.9(4) 1_555 1_555 1_555 1_555 yes
O(5) C(5) C(6) N(2) -9.7(8) 1_555 1_555 1_555 1_555 yes
O(6) C(5) C(6) N(2) 172.9(6) 1_555 1_555 1_555 1_555 yes
O(7) V(2) O(5) C(5) -70.1(4) 1_555 1_555 1_555 1_555 yes
O(7) V(2) O(9) C(10) -13.6(6) 1_555 1_555 1_555 1_555 yes
O(7) V(2) O(14) O(15) 6.4(6) 1_555 1_555 1_555 1_555 yes
O(7) V(2) O(15) O(14) -174.2(6) 1_555 1_555 1_555 1_555 yes
O(7) V(2) N(2) C(6) 80.1(4) 1_555 1_555 1_555 1_555 yes
O(7) V(2) N(2) C(8) -40.0(4) 1_555 1_555 1_555 1_555 yes
O(7) V(2) N(2) C(11) -159.2(4) 1_555 1_555 1_555 1_555 yes
O(7) C(7) C(8) N(2) -15.3(8) 1_555 1_555 1_555 1_555 yes
O(8) C(7) C(8) N(2) 166.3(7) 1_555 1_555 1_555 1_555 yes
O(9) V(1) O(1) C(1) -48.0(8) 1_555 1_555 1_555 1_555 yes
O(9) V(1) O(3) C(3) -83.8(5) 1_555 1_555 1_555 1_555 yes
O(9) V(1) O(12) O(13) 13(1) 1_555 1_555 1_555 1_555 yes
O(9) V(1) O(13) O(12) -168.7(8) 1_555 1_555 1_555 1_555 yes
O(9) V(1) N(1) C(2) -145.4(4) 1_555 1_555 1_555 1_555 yes
O(9) V(1) N(1) C(4) 95.6(4) 1_555 1_555 1_555 1_555 yes
O(9) V(1) N(1) C(9) -26.0(4) 1_555 1_555 1_555 1_555 yes
O(9) V(2) O(5) C(5) 85.2(4) 1_555 1_555 1_555 1_555 yes
O(9) V(2) O(7) C(7) 49.8(7) 1_555 1_555 1_555 1_555 yes
O(9) V(2) O(14) O(15) 171.6(5) 1_555 1_555 1_555 1_555 yes
O(9) V(2) O(15) O(14) -10.4(7) 1_555 1_555 1_555 1_555 yes
O(9) V(2) N(2) C(6) -93.3(4) 1_555 1_555 1_555 1_555 yes
O(9) V(2) N(2) C(8) 146.6(4) 1_555 1_555 1_555 1_555 yes
O(9) V(2) N(2) C(11) 27.4(3) 1_555 1_555 1_555 1_555 yes
O(9) C(10) C(9) N(1) -53.6(6) 1_555 1_555 1_555 1_555 yes
O(9) C(10) C(11) N(2) 52.2(6) 1_555 1_555 1_555 1_555 yes
O(10) V(1) O(1) C(1) 54.9(6) 1_555 1_555 1_555 1_555 yes
O(10) V(1) O(3) C(3) -16(1) 1_555 1_555 1_555 1_555 yes
O(10) V(1) O(9) C(10) -93.9(4) 1_555 1_555 1_555 1_555 yes
O(10) V(1) O(12) O(13) -92.1(8) 1_555 1_555 1_555 1_555 yes
O(10) V(1) O(13) O(12) 98.4(8) 1_555 1_555 1_555 1_555 yes
O(10) V(1) N(1) C(2) -53.0(4) 1_555 1_555 1_555 1_555 yes
O(10) V(1) N(1) C(4) -172.0(4) 1_555 1_555 1_555 1_555 yes
O(10) V(1) N(1) C(9) 66.4(4) 1_555 1_555 1_555 1_555 yes
O(11) V(2) O(5) C(5) 13(1) 1_555 1_555 1_555 1_555 yes
O(11) V(2) O(7) C(7) -55.5(5) 1_555 1_555 1_555 1_555 yes
O(11) V(2) O(9) C(10) 91.6(4) 1_555 1_555 1_555 1_555 yes
O(11) V(2) O(14) O(15) -95.1(6) 1_555 1_555 1_555 1_555 yes
O(11) V(2) O(15) O(14) 95.1(5) 1_555 1_555 1_555 1_555 yes
O(11) V(2) N(2) C(6) 173.2(4) 1_555 1_555 1_555 1_555 yes
O(11) V(2) N(2) C(8) 53.1(4) 1_555 1_555 1_555 1_555 yes
O(11) V(2) N(2) C(11) -66.1(4) 1_555 1_555 1_555 1_555 yes
O(12) V(1) O(1) C(1) 160.9(7) 1_555 1_555 1_555 1_555 yes
O(12) V(1) O(3) C(3) 149.0(6) 1_555 1_555 1_555 1_555 yes
O(12) V(1) O(9) C(10) 153.4(6) 1_555 1_555 1_555 1_555 yes
O(12) V(1) N(1) C(2) 72.3(9) 1_555 1_555 1_555 1_555 yes
O(12) V(1) N(1) C(4) -46.7(9) 1_555 1_555 1_555 1_555 yes
O(12) V(1) N(1) C(9) -168.3(8) 1_555 1_555 1_555 1_555 yes
O(12) O(13) V(1) N(1) -113(1) 1_555 1_555 1_555 1_555 yes
O(13) V(1) O(1) C(1) 162.6(6) 1_555 1_555 1_555 1_555 yes
O(13) V(1) O(3) C(3) -174.0(6) 1_555 1_555 1_555 1_555 yes
O(13) V(1) O(9) C(10) 161.7(5) 1_555 1_555 1_555 1_555 yes
O(13) V(1) N(1) C(2) 157(1) 1_555 1_555 1_555 1_555 yes
O(13) V(1) N(1) C(4) 38(1) 1_555 1_555 1_555 1_555 yes
O(13) V(1) N(1) C(9) -82(1) 1_555 1_555 1_555 1_555 yes
O(13) O(12) V(1) N(1) 146.1(6) 1_555 1_555 1_555 1_555 yes
O(14) V(2) O(5) C(5) 172.6(5) 1_555 1_555 1_555 1_555 yes
O(14) V(2) O(7) C(7) -163.1(5) 1_555 1_555 1_555 1_555 yes
O(14) V(2) O(9) C(10) -164.6(4) 1_555 1_555 1_555 1_555 yes
O(14) V(2) N(2) C(6) -43(1) 1_555 1_555 1_555 1_555 yes
O(14) V(2) N(2) C(8) -163.4(9) 1_555 1_555 1_555 1_555 yes
O(14) V(2) N(2) C(11) 77.3(10) 1_555 1_555 1_555 1_555 yes
O(14) O(15) V(2) N(2) -146.9(5) 1_555 1_555 1_555 1_555 yes
O(15) V(2) O(5) C(5) -148.0(5) 1_555 1_555 1_555 1_555 yes
O(15) V(2) O(7) C(7) -159.0(6) 1_555 1_555 1_555 1_555 yes
O(15) V(2) O(9) C(10) -158.1(5) 1_555 1_555 1_555 1_555 yes
O(15) V(2) N(2) C(6) 52.2(7) 1_555 1_555 1_555 1_555 yes
O(15) V(2) N(2) C(8) -67.8(7) 1_555 1_555 1_555 1_555 yes
O(15) V(2) N(2) C(11) 172.9(6) 1_555 1_555 1_555 1_555 yes
O(15) O(14) V(2) N(2) 122.7(9) 1_555 1_555 1_555 1_555 yes
N(1) V(1) O(1) C(1) -36.6(5) 1_555 1_555 1_555 1_555 yes
N(1) V(1) O(3) C(3) -3.1(5) 1_555 1_555 1_555 1_555 yes
N(1) V(1) O(9) C(10) -1.9(4) 1_555 1_555 1_555 1_555 yes
N(1) C(9) C(10) C(11) -174.4(5) 1_555 1_555 1_555 1_555 yes
N(2) V(2) O(5) C(5) 4.0(4) 1_555 1_555 1_555 1_555 yes
N(2) V(2) O(7) C(7) 35.9(5) 1_555 1_555 1_555 1_555 yes
N(2) V(2) O(9) C(10) -0.1(4) 1_555 1_555 1_555 1_555 yes
N(2) C(11) C(10) C(9) 173.3(5) 1_555 1_555 1_555 1_555 yes
C(1) C(2) N(1) C(4) 78.9(6) 1_555 1_555 1_555 1_555 yes
C(1) C(2) N(1) C(9) -152.6(5) 1_555 1_555 1_555 1_555 yes
C(2) N(1) C(4) C(3) -131.3(6) 1_555 1_555 1_555 1_555 yes
C(2) N(1) C(9) C(10) 160.0(5) 1_555 1_555 1_555 1_555 yes
C(3) C(4) N(1) C(9) 99.5(6) 1_555 1_555 1_555 1_555 yes
C(4) N(1) C(9) C(10) -72.6(6) 1_555 1_555 1_555 1_555 yes
C(5) C(6) N(2) C(8) 129.4(5) 1_555 1_555 1_555 1_555 yes
C(5) C(6) N(2) C(11) -104.3(5) 1_555 1_555 1_555 1_555 yes
C(6) N(2) C(8) C(7) -82.0(6) 1_555 1_555 1_555 1_555 yes
C(6) N(2) C(11) C(10) 73.2(6) 1_555 1_555 1_555 1_555 yes
C(7) C(8) N(2) C(11) 152.9(5) 1_555 1_555 1_555 1_555 yes
C(8) N(2) C(11) C(10) -162.2(5) 1_555 1_555 1_555 1_555 yes
